data_7108022
loop_
_publ_author_name
'Le Wang'
'Jason Morales'
'Tao Wu'
'Xiang Zhao'
'Ward P. Beyermann'
'Xianhui Bu'
'Pingyun Feng'

_publ_section_title
;
 Assembly of super-supertetrahedral metal-organic clusters into a
 hierarchical porous cubic framework
;
_journal_name_full Chem.Commun.
_journal_page_first 7498
_journal_paper_doi 10.1039/c2cc32907g
_journal_volume 48
_journal_year 2012
_chemical_formula_moiety 'C54 H36 Mn10 N24 O33'
_chemical_formula_sum 'C54 H36 Mn10 N24 O33'
_chemical_formula_weight 2098.47
_chemical_name_systematic
;
?
;
_space_group_IT_number 219
_symmetry_cell_setting cubic
_symmetry_space_group_name_Hall 'F -4a 2 3'
_symmetry_space_group_name_H-M 'F -4 3 c'
_atom_sites_solution_hydrogens geom
_atom_sites_solution_primary direct
_atom_sites_solution_secondary difmap
_audit_creation_method SHELXL-97
_cell_angle_alpha 90.00
_cell_angle_beta 90.00
_cell_angle_gamma 90.00
_cell_formula_units_Z 16
_cell_length_a 39.6914(12)
_cell_length_b 39.6914(12)
_cell_length_c 39.6914(12)
_cell_measurement_reflns_used 2736
_cell_measurement_temperature 296(2)
_cell_measurement_theta_max 20.79
_cell_volume 62530(3)
_computing_structure_refinement 'SHELXL-97 (Sheldrick, 1997)'
_computing_structure_solution 'SHELXS-97 (Sheldrick, 1990)'
_diffrn_ambient_temperature 296(2)
_diffrn_measured_fraction_theta_full 0.999
_diffrn_measured_fraction_theta_max 0.999
_diffrn_radiation_monochromator graphite
_diffrn_radiation_source 'fine-focus sealed tube'
_diffrn_radiation_type MoK\a
_diffrn_radiation_wavelength 0.71073
_diffrn_reflns_av_R_equivalents 0.0839
_diffrn_reflns_av_sigmaI/netI 0.0571
_diffrn_reflns_limit_h_max 22
_diffrn_reflns_limit_h_min -39
_diffrn_reflns_limit_k_max 39
_diffrn_reflns_limit_k_min -27
_diffrn_reflns_limit_l_max 39
_diffrn_reflns_limit_l_min -29
_diffrn_reflns_number 17844
_diffrn_reflns_theta_full 20.79
_diffrn_reflns_theta_max 20.79
_diffrn_reflns_theta_min 1.03
_exptl_absorpt_coefficient_mu 0.829
_exptl_absorpt_correction_T_max 0.78
_exptl_absorpt_correction_T_min 0.78
_exptl_absorpt_correction_type none
_exptl_crystal_colour Colorless
_exptl_crystal_density_diffrn 0.892
_exptl_crystal_density_method 'not measured'
_exptl_crystal_description Cubic
_exptl_crystal_F_000 16672
_exptl_crystal_size_max 0.3
_exptl_crystal_size_mid 0.3
_exptl_crystal_size_min 0.3
_refine_diff_density_max 0.734
_refine_diff_density_min -0.307
_refine_diff_density_rms 0.059
_refine_ls_abs_structure_details 'Flack H D (1983), Acta Cryst. A39, 876-881'
_refine_ls_abs_structure_Flack 0.00(4)
_refine_ls_extinction_method none
_refine_ls_goodness_of_fit_ref 1.158
_refine_ls_hydrogen_treatment mixed
_refine_ls_matrix_type full
_refine_ls_number_parameters 159
_refine_ls_number_reflns 2736
_refine_ls_number_restraints 0
_refine_ls_restrained_S_all 1.158
_refine_ls_R_factor_all 0.0617
_refine_ls_R_factor_gt 0.0499
_refine_ls_shift/su_max 0.041
_refine_ls_shift/su_mean 0.003
_refine_ls_structure_factor_coef Fsqd
_refine_ls_weighting_details 'calc w=1/[\s^2^(Fo^2^)+(0.0510P)^2^+0.0000P] where P=(Fo^2^+2Fc^2^)/3'
_refine_ls_weighting_scheme calc
_refine_ls_wR_factor_gt 0.1063
_refine_ls_wR_factor_ref 0.1096
_reflns_number_gt 2287
_reflns_number_total 1453
_reflns_threshold_expression >2sigma(I)
_cod_data_source_file c2cc32907g.txt
_cod_data_source_block a
_cod_original_cell_volume 62530(6)
_cod_original_sg_symbol_H-M F-43c
_cod_database_code 7108022
_exptl_crystal_f_000' 16732.77

loop_
_symmetry_equiv_pos_as_xyz
'x, y, z'
'-x, -y, z'
'-x, y, -z'
'x, -y, -z'
'z, x, y'
'z, -x, -y'
'-z, -x, y'
'-z, x, -y'
'y, z, x'
'-y, z, -x'
'y, -z, -x'
'-y, -z, x'
'y+1/2, x+1/2, z+1/2'
'-y+1/2, -x+1/2, z+1/2'
'y+1/2, -x+1/2, -z+1/2'
'-y+1/2, x+1/2, -z+1/2'
'x+1/2, z+1/2, y+1/2'
'-x+1/2, z+1/2, -y+1/2'
'-x+1/2, -z+1/2, y+1/2'
'x+1/2, -z+1/2, -y+1/2'
'z+1/2, y+1/2, x+1/2'
'z+1/2, -y+1/2, -x+1/2'
'-z+1/2, y+1/2, -x+1/2'
'-z+1/2, -y+1/2, x+1/2'
'x, y+1/2, z+1/2'
'-x, -y+1/2, z+1/2'
'-x, y+1/2, -z+1/2'
'x, -y+1/2, -z+1/2'
'z, x+1/2, y+1/2'
'z, -x+1/2, -y+1/2'
'-z, -x+1/2, y+1/2'
'-z, x+1/2, -y+1/2'
'y, z+1/2, x+1/2'
'-y, z+1/2, -x+1/2'
'y, -z+1/2, -x+1/2'
'-y, -z+1/2, x+1/2'
'y+1/2, x+1, z+1'
'-y+1/2, -x+1, z+1'
'y+1/2, -x+1, -z+1'
'-y+1/2, x+1, -z+1'
'x+1/2, z+1, y+1'
'-x+1/2, z+1, -y+1'
'-x+1/2, -z+1, y+1'
'x+1/2, -z+1, -y+1'
'z+1/2, y+1, x+1'
'z+1/2, -y+1, -x+1'
'-z+1/2, y+1, -x+1'
'-z+1/2, -y+1, x+1'
'x+1/2, y, z+1/2'
'-x+1/2, -y, z+1/2'
'-x+1/2, y, -z+1/2'
'x+1/2, -y, -z+1/2'
'z+1/2, x, y+1/2'
'z+1/2, -x, -y+1/2'
'-z+1/2, -x, y+1/2'
'-z+1/2, x, -y+1/2'
'y+1/2, z, x+1/2'
'-y+1/2, z, -x+1/2'
'y+1/2, -z, -x+1/2'
'-y+1/2, -z, x+1/2'
'y+1, x+1/2, z+1'
'-y+1, -x+1/2, z+1'
'y+1, -x+1/2, -z+1'
'-y+1, x+1/2, -z+1'
'x+1, z+1/2, y+1'
'-x+1, z+1/2, -y+1'
'-x+1, -z+1/2, y+1'
'x+1, -z+1/2, -y+1'
'z+1, y+1/2, x+1'
'z+1, -y+1/2, -x+1'
'-z+1, y+1/2, -x+1'
'-z+1, -y+1/2, x+1'
'x+1/2, y+1/2, z'
'-x+1/2, -y+1/2, z'
'-x+1/2, y+1/2, -z'
'x+1/2, -y+1/2, -z'
'z+1/2, x+1/2, y'
'z+1/2, -x+1/2, -y'
'-z+1/2, -x+1/2, y'
'-z+1/2, x+1/2, -y'
'y+1/2, z+1/2, x'
'-y+1/2, z+1/2, -x'
'y+1/2, -z+1/2, -x'
'-y+1/2, -z+1/2, x'
'y+1, x+1, z+1/2'
'-y+1, -x+1, z+1/2'
'y+1, -x+1, -z+1/2'
'-y+1, x+1, -z+1/2'
'x+1, z+1, y+1/2'
'-x+1, z+1, -y+1/2'
'-x+1, -z+1, y+1/2'
'x+1, -z+1, -y+1/2'
'z+1, y+1, x+1/2'
'z+1, -y+1, -x+1/2'
'-z+1, y+1, -x+1/2'
'-z+1, -y+1, x+1/2'

loop_
_atom_site_label
_atom_site_type_symbol
_atom_site_fract_x
_atom_site_fract_y
_atom_site_fract_z
_atom_site_U_iso_or_equiv
_atom_site_adp_type
_atom_site_occupancy
_atom_site_symmetry_multiplicity
_atom_site_calc_flag
_atom_site_refinement_flags
O1 O 0.94264(8) 0.87850(7) 0.42305(8) 0.0817(12) Uani 1 1 d .
H1 H 0.9440 0.8579 0.4216 0.123 Uiso 1 1 calc R
O2 O 0.91295(5) 0.79591(5) 0.22491(6) 0.0321(7) Uani 1 1 d .
O3 O 0.92220(5) 0.75853(5) 0.29200(6) 0.0308(7) Uani 1 1 d .
O4 O 0.85482(5) 0.83221(6) 0.25273(5) 0.0340(7) Uani 1 1 d .
O5 O 0.85601(7) 0.7500 0.2500 0.0328(10) Uani 1 2 d S
O6 O 0.85318(5) 0.78755(5) 0.31738(5) 0.0284(7) Uani 1 1 d .
N1 N 0.91276(6) 0.83446(6) 0.30536(6) 0.0200(8) Uani 1 1 d .
N2 N 0.89105(7) 0.85144(7) 0.32629(7) 0.0347(9) Uani 1 1 d .
N3 N 0.90843(6) 0.87053(6) 0.34718(6) 0.0181(7) Uiso 1 1 d .
N4 N 0.94183(7) 0.86562(7) 0.34009(6) 0.0337(9) Uani 1 1 d .
C1 C 0.94316(9) 0.84534(8) 0.31604(8) 0.0282(11) Uani 1 1 d .
C2 C 0.97695(9) 0.83018(10) 0.30308(9) 0.0427(11) Uiso 1 1 d .
C3 C 0.98221(8) 0.82358(7) 0.26947(8) 0.0280(11) Uani 1 1 d .
H3 H 0.9651 0.8269 0.2538 0.034 Uiso 1 1 calc R
C4 C 1.01157(8) 0.81257(8) 0.26017(8) 0.0257(9) Uiso 1 1 d .
H4 H 1.0149 0.8084 0.2374 0.031 Uiso 1 1 calc R
C6 C 1.03299(9) 0.81598(9) 0.31757(9) 0.0398(10) Uiso 1 1 d .
H6 H 1.0497 0.8129 0.3338 0.048 Uiso 1 1 calc R
C7 C 1.00296(8) 0.82914(8) 0.32558(9) 0.0327(9) Uiso 1 1 d .
H7 H 0.9997 0.8378 0.3471 0.039 Uiso 1 1 calc R
C8 C 1.03858(8) 0.80654(8) 0.28198(7) 0.0247(11) Uani 1 1 d .
C9 C 0.93077(8) 0.77175(9) 0.20893(9) 0.0311(11) Uani 1 1 d .
C10 C 0.83071(9) 0.84903(9) 0.25968(9) 0.0325(11) Uani 1 1 d .
H10 H 0.8207 0.8604 0.2418 0.039 Uiso 1 1 calc R
Mn1 Mn 0.886782(12) 0.792188(13) 0.271099(13) 0.02656(14) Uani 1 1 d .
Mn2 Mn 0.836172(11) 0.836172(11) 0.336172(11) 0.0209(2) Uani 1 3 d S
Mn3 Mn 0.896189(14) 0.896189(14) 0.396189(14) 0.0316(2) Uani 1 3 d S

loop_
_atom_site_aniso_label
_atom_site_aniso_U_11
_atom_site_aniso_U_22
_atom_site_aniso_U_33
_atom_site_aniso_U_23
_atom_site_aniso_U_13
_atom_site_aniso_U_12
O1 0.094(2) 0.0536(19) 0.097(2) -0.0062(17) -0.0318(19) 0.0053(18)
O2 0.0259(12) 0.0266(13) 0.0439(14) 0.0024(12) 0.0020(12) 0.0054(11)
O3 0.0304(13) 0.0249(13) 0.0370(14) -0.0051(11) 0.0085(12) 0.0106(11)
O4 0.0293(13) 0.0539(15) 0.0189(13) -0.0161(11) 0.0042(11) 0.0030(13)
O5 0.0182(17) 0.0322(19) 0.048(2) 0.0051(16) 0.000 0.000
O6 0.0258(12) 0.0356(14) 0.0237(13) -0.0009(11) 0.0041(11) 0.0057(11)
N1 0.0121(14) 0.0277(16) 0.0203(15) 0.0018(13) 0.0006(13) 0.0048(14)
N2 0.0394(17) 0.0202(16) 0.0445(18) -0.0001(14) -0.0035(16) 0.0126(15)
N4 0.0356(17) 0.0455(19) 0.0200(17) -0.0136(14) 0.0184(14) 0.0002(15)
C1 0.047(2) 0.0106(19) 0.027(2) -0.0135(16) 0.0015(19) 0.0066(17)
C3 0.038(2) 0.0176(19) 0.028(2) 0.0000(18) -0.0105(19) -0.0048(16)
C8 0.035(2) 0.022(2) 0.018(2) -0.0131(16) 0.0125(17) -0.0093(17)
C9 0.0208(19) 0.039(2) 0.034(2) 0.001(2) 0.0115(17) 0.0018(18)
C10 0.036(2) 0.040(2) 0.022(2) -0.0057(18) 0.0095(18) 0.0087(19)
Mn1 0.0246(3) 0.0273(3) 0.0278(3) 0.0001(2) 0.0013(3) 0.0021(2)
Mn2 0.0209(2) 0.0209(2) 0.0209(2) 0.0011(2) 0.0011(2) 0.0011(2)
Mn3 0.0316(2) 0.0316(2) 0.0316(2) 0.0036(3) 0.0036(3) 0.0036(3)

loop_
_atom_type_symbol
_atom_type_description
_atom_type_scat_dispersion_real
_atom_type_scat_dispersion_imag
_atom_type_scat_source
C C 0.0033 0.0016 'International Tables Vol C Tables 4.2.6.8 and 6.1.1.4'
H H 0.0000 0.0000 'International Tables Vol C Tables 4.2.6.8 and 6.1.1.4'
N N 0.0061 0.0033 'International Tables Vol C Tables 4.2.6.8 and 6.1.1.4'
O O 0.0106 0.0060 'International Tables Vol C Tables 4.2.6.8 and 6.1.1.4'
Mn Mn 0.3368 0.7283 'International Tables Vol C Tables 4.2.6.8 and 6.1.1.4'

loop_
_geom_angle_atom_site_label_1
_geom_angle_atom_site_label_2
_geom_angle_atom_site_label_3
_geom_angle
_geom_angle_site_symmetry_1
_geom_angle_site_symmetry_3
C9 O2 Mn1 128.0(2) . .
C9 O3 Mn1 141.2(2) 28_565 .
C10 O4 Mn1 143.2(2) . .
Mn1 O5 Mn1 113.76(13) 28_565 .
C10 O6 Mn2 127.2(2) 33_554 .
C10 O6 Mn1 119.7(2) 33_554 .
Mn2 O6 Mn1 112.73(9) . .
C1 N1 N2 102.4(2) . .
C1 N1 Mn1 142.0(2) . .
N2 N1 Mn1 114.67(17) . .
N3 N2 N1 109.5(2) . .
N3 N2 Mn2 122.8(2) . .
N1 N2 Mn2 124.69(19) . .
N2 N3 N4 107.2(2) . .
N2 N3 Mn3 133.75(19) . .
N4 N3 Mn3 116.84(18) . .
C1 N4 N3 106.8(3) . .
N4 C1 N1 114.1(3) . .
N4 C1 C2 122.5(3) . .
N1 C1 C2 122.9(3) . .
C7 C2 C3 120.9(3) . .
C7 C2 C1 116.5(3) . .
C3 C2 C1 121.6(3) . .
C4 C3 C2 118.4(3) . .
C3 C4 C8 124.7(3) . .
C7 C6 C8 117.3(3) . .
C6 C7 C2 122.0(3) . .
C4 C8 C9 123.6(3) . 91_654
C4 C8 C6 115.7(3) . .
C9 C8 C6 120.7(3) 91_654 .
O3 C9 O2 123.7(3) 28_565 .
O3 C9 C8 119.6(3) 28_565 66_655
O2 C9 C8 116.6(3) . 66_655
O4 C10 O6 128.4(3) . 53_554
O3 Mn1 O2 93.32(8) . .
O3 Mn1 O4 171.92(9) . .
O2 Mn1 O4 86.81(8) . .
O3 Mn1 O5 92.13(8) . .
O2 Mn1 O5 89.77(7) . .
O4 Mn1 O5 95.94(8) . .
O3 Mn1 O6 91.25(8) . .
O2 Mn1 O6 173.54(8) . .
O4 Mn1 O6 89.30(8) . .
O5 Mn1 O6 85.50(7) . .
O3 Mn1 N1 86.18(8) . .
O2 Mn1 N1 103.43(8) . .
O4 Mn1 N1 85.94(8) . .
O5 Mn1 N1 166.76(7) . .
O6 Mn1 N1 81.41(8) . .
O6 Mn2 O6 94.44(8) 53_554 .
O6 Mn2 O6 94.44(8) 53_554 33_554
O6 Mn2 O6 94.44(8) . 33_554
O6 Mn2 N2 95.27(9) 53_554 .
O6 Mn2 N2 83.18(9) . .
O6 Mn2 N2 170.15(9) 33_554 .
O6 Mn2 N2 83.18(9) 53_554 53_554
O6 Mn2 N2 170.15(9) . 53_554
O6 Mn2 N2 95.27(9) 33_554 53_554
N2 Mn2 N2 87.51(10) . 53_554
O6 Mn2 N2 170.15(9) 53_554 33_554
O6 Mn2 N2 95.27(8) . 33_554
O6 Mn2 N2 83.18(9) 33_554 33_554
N2 Mn2 N2 87.51(10) . 33_554
N2 Mn2 N2 87.51(10) 53_554 33_554
N3 Mn3 N3 83.85(9) 53_554 .
N3 Mn3 N3 83.85(9) 53_554 33_554
N3 Mn3 N3 83.85(9) . 33_554
N3 Mn3 O1 95.27(10) 53_554 53_554
N3 Mn3 O1 89.94(9) . 53_554
N3 Mn3 O1 173.78(10) 33_554 53_554
N3 Mn3 O1 173.78(10) 53_554 .
N3 Mn3 O1 95.27(10) . .
N3 Mn3 O1 89.94(9) 33_554 .
O1 Mn3 O1 90.88(11) 53_554 .
N3 Mn3 O1 89.94(9) 53_554 33_554
N3 Mn3 O1 173.78(10) . 33_554
N3 Mn3 O1 95.27(10) 33_554 33_554
O1 Mn3 O1 90.88(11) 53_554 33_554
O1 Mn3 O1 90.88(11) . 33_554

loop_
_geom_bond_atom_site_label_1
_geom_bond_atom_site_label_2
_geom_bond_distance
_geom_bond_site_symmetry_2
O1 Mn3 2.243(3) .
O2 C9 1.350(4) .
O2 Mn1 2.112(2) .
O3 C9 1.250(4) 28_565
O3 Mn1 2.109(2) .
O4 C10 1.199(4) .
O4 Mn1 2.160(2) .
O5 Mn1 2.2355(17) 28_565
O5 Mn1 2.2355(17) .
O6 C10 1.237(4) 33_554
O6 Mn2 2.176(2) .
O6 Mn1 2.278(2) .
N1 C1 1.350(4) .
N1 N2 1.374(4) .
N1 Mn1 2.393(2) .
N2 N3 1.318(3) .
N2 Mn2 2.295(3) .
N3 N4 1.369(3) .
N3 Mn3 2.249(2) .
N4 C1 1.250(4) .
C1 C2 1.557(5) .
C2 C7 1.366(5) .
C2 C3 1.376(5) .
C3 C4 1.298(4) .
C4 C8 1.399(4) .
C6 C7 1.340(5) .
C6 C8 1.478(5) .
C8 C9 1.422(4) 91_654
C9 O3 1.250(4) 28_565
C9 C8 1.422(4) 66_655
C10 O6 1.237(4) 53_554
Mn2 O6 2.176(2) 53_554
Mn2 O6 2.176(2) 33_554
Mn2 N2 2.295(3) 53_554
Mn2 N2 2.295(3) 33_554
Mn3 N3 2.249(2) 53_554
Mn3 N3 2.249(2) 33_554
Mn3 O1 2.243(3) 53_554
Mn3 O1 2.243(3) 33_554
